data_7126914
loop_
_publ_author_name
'Ou, Xiao'
'Li, Xizhen'
'Rong, Haowei'
'Yu, Lian'
'Lu, Ming'

_publ_section_title
;
 A general method for cultivating single crystals from melt microdroplets.
;
_journal_issue 69
_journal_name_full 'Chemical communications (Cambridge, England)'
_journal_page_first 9950
_journal_page_last 9953
_journal_paper_doi 10.1039/d0cc03157g
_journal_volume 56
_journal_year 2020
_chemical_formula_moiety 'C15 H21 N3 O3 S'
_chemical_formula_sum 'C15 H21 N3 O3 S'
_chemical_formula_weight 323.41
_chemical_melting_point 453
_chemical_name_common Gliclazide
_space_group_crystal_system monoclinic
_space_group_IT_number 14
_space_group_name_Hall '-P 2yn'
_space_group_name_H-M_alt 'P 1 21/n 1'
_atom_sites_solution_hydrogens geom
_atom_sites_solution_primary dual
_audit_creation_date 2019-12-23
_audit_creation_method
;
Olex2 1.3
(compiled Nov 21 2019 18:26:39 for OlexSys, GUI svn.r6003)
;
_audit_update_record
;
2020-03-01 deposited with the CCDC.	2020-07-13 downloaded from the CCDC.
;
_cell_angle_alpha 90
_cell_angle_beta 106.6230(10)
_cell_angle_gamma 90
_cell_formula_units_Z 4
_cell_length_a 10.63520(10)
_cell_length_b 14.32960(10)
_cell_length_c 10.89950(10)
_cell_measurement_reflns_used 20589
_cell_measurement_temperature 100.00(10)
_cell_measurement_theta_max 75.9800
_cell_measurement_theta_min 5.0990
_cell_volume 1591.64(3)
_computing_cell_refinement 'CrysAlisPro 1.171.40.54a (Rigaku OD, 2019)'
_computing_data_collection 'CrysAlisPro 1.171.40.54a (Rigaku OD, 2019)'
_computing_data_reduction 'CrysAlisPro 1.171.40.54a (Rigaku OD, 2019)'
_computing_molecular_graphics 'Olex2 1.3 (Dolomanov et al., 2009)'
_computing_publication_material 'Olex2 1.3 (Dolomanov et al., 2009)'
_computing_structure_refinement 'SHELXL 2016/6 (Sheldrick, 2015)'
_computing_structure_solution 'SHELXT 2014/5 (Sheldrick, 2014)'
_diffrn_ambient_environment N~2~
_diffrn_ambient_temperature 100.00(10)
_diffrn_detector 'CCD plate'
_diffrn_detector_area_resol_mean 10.0000
_diffrn_detector_type HyPix
_diffrn_measured_fraction_theta_full 1.000
_diffrn_measured_fraction_theta_max 0.979
_diffrn_measurement_details
;
List of Runs (angles in degrees, time in seconds):

  # Type    Start    End  Width  t~exp~   \w     \q     \k     \f   Frames
#--------------------------------------------------------------------------
  1  \w    -25.00  69.00   0.50    0.07    --   46.37 -74.00   6.00  188
  2  \w     33.00 128.00   0.50    0.28    --  105.44 -74.00   6.00  190
  3  \w     33.00 108.00   0.50    0.28    --  105.44 -94.00 -30.00  150
  4  \w     33.00 117.00   0.50    0.28    --  105.44-125.00  90.00  168
  5  \w     33.00 108.00   0.50    0.28    --  105.44 -94.00 150.00  150
  6  \w     33.00 117.00   0.50    0.28    --  105.44-125.00   0.00  168
  7  \w     33.00 117.00   0.50    0.28    --  105.44-125.00 150.00  168
  8  \w     33.00 108.00   0.50    0.28    --  105.44 -94.00  90.00  150
  9  \w     33.00 123.00   0.50    0.28    --  105.44 -61.00   0.00  180
 10  \w     30.00 118.00   0.50    0.07    --   46.37  57.00-150.00  176
 11  \w     23.00  99.00   0.50    0.07    --   46.37  77.00 -60.00  152
 12  \w     30.00 118.00   0.50    0.07    --   46.37  57.00  60.00  176
 13  \w     83.00 178.00   0.50    0.28    --  105.44  74.00 135.00  190
 14  \w     33.00 108.00   0.50    0.28    --  105.44 -94.00-120.00  150
 15  \w     33.00 108.00   0.50    0.28    --  105.44 -94.00-150.00  150
 16  \w     24.00 118.00   0.50    0.07    --   46.37  74.00 135.00  188
 17  \w    -61.00  27.00   0.50    0.07    --  -46.37  38.00 120.00  176
 18  \w    -69.00  27.00   0.50    0.07    --  -46.37  74.00 135.00  192
 19  \w   -118.00 -24.00   0.50    0.07    --  -46.37 -74.00   6.00  188
 20  \w   -122.00 -27.00   0.50    0.28    -- -100.00  74.00 135.00  190
 21  \w   -173.00 -77.00   0.50    0.28    -- -100.00 -74.00   6.00  192
 22  \w   -118.00 -71.00   0.50    0.07    --  -46.37-125.00 -30.00   94
 23  \w   -118.00 -71.00   0.50    0.07    --  -46.37-125.00-120.00   94
 24  \w   -118.00 -71.00   0.50    0.07    --  -46.37-125.00  30.00   94
 25  \w   -118.00 -71.00   0.50    0.07    --  -46.37-125.00  60.00   94
 26  \w   -118.00 -71.00   0.50    0.07    --  -46.37-125.00 150.00   94
 27  \w   -172.00 -85.00   0.50    0.28    -- -100.00 -45.00 -60.00  174
 28  \w   -173.00 -81.00   0.50    0.28    -- -100.00 -94.00  90.00  184
 29  \w   -173.00 -82.00   0.50    0.28    -- -100.00 -61.00 -90.00  182
 30  \w   -172.00 -85.00   0.50    0.28    -- -100.00 -45.00-180.00  174
 31  \w   -175.00 -84.00   0.50    0.28    -- -100.00 -30.00-150.00  182
 32  \w   -175.00 -82.00   0.50    0.28    -- -100.00 -15.00-120.00  186
 33  \w   -173.00 -82.00   0.50    0.28    -- -100.00 -61.00  30.00  182
;
_diffrn_measurement_device 'four-circle diffractometer'
_diffrn_measurement_device_type 'XtaLAB Synergy R, DW system, HyPix'
_diffrn_measurement_method '\w scans'
_diffrn_orient_matrix_type 'CrysAlisPro convention (1999,Acta A55,543-557)'
_diffrn_orient_matrix_UB_11 -0.0503064000
_diffrn_orient_matrix_UB_12 -0.0293965000
_diffrn_orient_matrix_UB_13 0.1134893000
_diffrn_orient_matrix_UB_21 0.0960767000
_diffrn_orient_matrix_UB_22 -0.0830356000
_diffrn_orient_matrix_UB_23 0.0268477000
_diffrn_orient_matrix_UB_31 0.1052168000
_diffrn_orient_matrix_UB_32 0.0617073000
_diffrn_orient_matrix_UB_33 0.0903367000
_diffrn_radiation_monochromator mirror
_diffrn_radiation_probe x-ray
_diffrn_radiation_type 'Cu K\a'
_diffrn_radiation_wavelength 1.54184
_diffrn_reflns_av_R_equivalents 0.0488
_diffrn_reflns_av_unetI/netI 0.0225
_diffrn_reflns_Laue_measured_fraction_full 1.000
_diffrn_reflns_Laue_measured_fraction_max 0.979
_diffrn_reflns_limit_h_max 13
_diffrn_reflns_limit_h_min -13
_diffrn_reflns_limit_k_max 17
_diffrn_reflns_limit_k_min -17
_diffrn_reflns_limit_l_max 13
_diffrn_reflns_limit_l_min -13
_diffrn_reflns_number 29461
_diffrn_reflns_point_group_measured_fraction_full 1.000
_diffrn_reflns_point_group_measured_fraction_max 0.979
_diffrn_reflns_theta_full 67.684
_diffrn_reflns_theta_max 76.135
_diffrn_reflns_theta_min 5.124
_diffrn_source 'Rotating-anode X-ray tube'
_diffrn_source_type 'Rigaku (Cu) X-ray Source'
_exptl_absorpt_coefficient_mu 1.951
_exptl_absorpt_correction_T_max 1.00000
_exptl_absorpt_correction_T_min 0.59164
_exptl_absorpt_correction_type multi-scan
_exptl_absorpt_process_details
;
CrysAlisPro 1.171.40.54a (Rigaku Oxford Diffraction, 2019)
Empirical absorption correction using spherical harmonics,
 implemented in SCALE3 ABSPACK scaling algorithm.
;
_exptl_crystal_colour 'clear light colourless'
_exptl_crystal_density_diffrn 1.350
_exptl_crystal_description block
_exptl_crystal_F_000 688
_exptl_crystal_recrystallization_method 'From the Melt'
_exptl_crystal_size_max 0.12
_exptl_crystal_size_mid 0.11
_exptl_crystal_size_min 0.05
_refine_diff_density_max 0.907
_refine_diff_density_min -0.409
_refine_diff_density_rms 0.088
_refine_ls_extinction_method none
_refine_ls_goodness_of_fit_ref 1.098
_refine_ls_hydrogen_treatment constr
_refine_ls_matrix_type full
_refine_ls_number_parameters 200
_refine_ls_number_reflns 3260
_refine_ls_number_restraints 0
_refine_ls_restrained_S_all 1.098
_refine_ls_R_factor_all 0.0531
_refine_ls_R_factor_gt 0.0514
_refine_ls_shift/su_max 0.000
_refine_ls_shift/su_mean 0.000
_refine_ls_structure_factor_coef Fsqd
_refine_ls_weighting_details 'w=1/[\s^2^(Fo^2^)+(0.0859P)^2^+1.0801P] where P=(Fo^2^+2Fc^2^)/3'
_refine_ls_weighting_scheme calc
_refine_ls_wR_factor_gt 0.1398
_refine_ls_wR_factor_ref 0.1415
_reflns_Friedel_coverage 0.000
_reflns_number_gt 3059
_reflns_number_total 3260
_reflns_threshold_expression 'I > 2\s(I)'
_cod_data_source_file d0cc03157g2.cif
_cod_data_source_block Gliclazide-100k-XOu
_cod_depositor_comments
;
The following automatic conversions were performed:

data item '_chemical_melting_point' value '453K' was changed to '453'
-- the value should be numeric and without a unit designator.

Automatic conversion script
Id: cif_fix_values 7556 2019-12-06 15:28:31Z antanas 

 Adding full bibliography for 7126896--7126915.cif.
;
_cod_original_cell_volume 1591.64(2)
_cod_database_code 7126914
_shelx_shelxl_version_number 2016/6
_shelx_space_group_comment
;
The symmetry employed for this shelxl refinement is uniquely defined
by the following loop, which should always be used as a source of
symmetry information in preference to the above space-group names.
They are only intended as comments.
;
_reflns_odcompleteness_completeness 100.00
_reflns_odcompleteness_iscentric 1
_reflns_odcompleteness_theta 66.97
_olex2_refinement_description
;
1. Fixed Uiso
 At 1.2 times of:
  All C(H) groups, All C(H,H) groups, All N(H) groups
 At 1.5 times of:
  All C(H,H,H) groups
2.a Ternary CH refined with riding coordinates:
 C00I(H00L), C00K(H00O)
2.b Secondary CH2 refined with riding coordinates:
 C00F(H00A,H00F), C00H(H00J,H00K), C00J(H00M,H00N), C00L(H00P,H00Q), C00M(H00R,
 H00S)
2.c Aromatic/amide H refined with riding coordinates:
 N005(H005), N006(H006), C00B(H00B), C00C(H00C), C00D(H00D), C00E(H00E)
2.d Idealised Me refined as rotating group:
 C00G(H00G,H00H,H00I)
;
_olex2_submission_special_instructions 'No special instructions were received'
_oxdiff_exptl_absorpt_empirical_details
;
Empirical correction (ABSPACK) includes:
- Absorption correction using spherical harmonics
- Frame scaling
;
_oxdiff_exptl_absorpt_empirical_full_max 1.635
_oxdiff_exptl_absorpt_empirical_full_min 0.735

loop_
_space_group_symop_operation_xyz
'x, y, z'
'-x+1/2, y+1/2, -z+1/2'
'-x, -y, -z'
'x-1/2, -y-1/2, z-1/2'

loop_
_atom_site_label
_atom_site_type_symbol
_atom_site_fract_x
_atom_site_fract_y
_atom_site_fract_z
_atom_site_U_iso_or_equiv
_atom_site_adp_type
_atom_site_occupancy
_atom_site_site_symmetry_order
_atom_site_calc_flag
_atom_site_refinement_flags_posn
_atom_site_refinement_flags_adp
_atom_site_refinement_flags_occupancy
_atom_site_disorder_assembly
_atom_site_disorder_group
S001 S 0.65201(4) 0.41731(3) 0.65467(4) 0.01900(17) Uani 1 1 d . . . . .
O002 O 0.58010(14) 0.42259(9) 0.90055(12) 0.0243(3) Uani 1 1 d . . . . .
O003 O 0.77644(13) 0.41590(9) 0.74938(13) 0.0245(3) Uani 1 1 d . . . . .
O004 O 0.64318(13) 0.44989(9) 0.52759(12) 0.0232(3) Uani 1 1 d . . . . .
N005 N 0.46568(17) 0.55728(11) 0.84938(15) 0.0261(4) Uani 1 1 d . . . . .
H005 H 0.428110 0.551458 0.909126 0.031 Uiso 1 1 calc R U . . .
N006 N 0.55522(15) 0.48862(11) 0.70272(14) 0.0207(3) Uani 1 1 d . . . . .
H006 H 0.512911 0.530019 0.649681 0.025 Uiso 1 1 calc R U . . .
N007 N 0.45097(16) 0.64144(11) 0.77889(15) 0.0240(4) Uani 1 1 d . . . . .
C008 C 0.58269(17) 0.30490(12) 0.64207(17) 0.0198(4) Uani 1 1 d . . . . .
C009 C 0.53745(18) 0.48609(13) 0.82465(17) 0.0214(4) Uani 1 1 d . . . . .
C00A C 0.47381(18) 0.12668(13) 0.61856(18) 0.0237(4) Uani 1 1 d . . . . .
C00B C 0.61940(19) 0.24322(14) 0.74505(18) 0.0247(4) Uani 1 1 d . . . . .
H00B H 0.679555 0.261285 0.821452 0.030 Uiso 1 1 calc R U . . .
C00C C 0.49355(19) 0.27824(13) 0.52741(17) 0.0233(4) Uani 1 1 d . . . . .
H00C H 0.470395 0.319325 0.458546 0.028 Uiso 1 1 calc R U . . .
C00D C 0.43953(19) 0.18946(14) 0.51707(18) 0.0247(4) Uani 1 1 d . . . . .
H00D H 0.379165 0.171544 0.440720 0.030 Uiso 1 1 calc R U . . .
C00E C 0.5650(2) 0.15464(14) 0.73199(19) 0.0268(4) Uani 1 1 d . . . . .
H00E H 0.589812 0.113037 0.800158 0.032 Uiso 1 1 calc R U . . .
C00F C 0.31524(19) 0.67587(14) 0.74795(19) 0.0264(4) Uani 1 1 d . . . . .
H00A H 0.279808 0.667580 0.819939 0.032 Uiso 1 1 calc R U . . .
H00F H 0.259483 0.643407 0.674249 0.032 Uiso 1 1 calc R U . . .
C00G C 0.4122(2) 0.03134(14) 0.6059(2) 0.0287(4) Uani 1 1 d . . . . .
H00G H 0.350893 0.028614 0.655498 0.043 Uiso 1 1 calc R U . . .
H00H H 0.479300 -0.014830 0.636467 0.043 Uiso 1 1 calc R U . . .
H00I H 0.367207 0.019393 0.517548 0.043 Uiso 1 1 calc R U . . .
C00H C 0.5291(2) 0.71590(14) 0.8601(2) 0.0291(4) Uani 1 1 d . . . . .
H00J H 0.620376 0.712220 0.860724 0.035 Uiso 1 1 calc R U . . .
H00K H 0.524285 0.710851 0.947391 0.035 Uiso 1 1 calc R U . . .
C00I C 0.4679(2) 0.80632(15) 0.7996(2) 0.0295(4) Uani 1 1 d . . . . .
H00L H 0.517497 0.832555 0.744551 0.035 Uiso 1 1 calc R U . . .
C00J C 0.4518(2) 0.87940(15) 0.8991(2) 0.0339(5) Uani 1 1 d . . . . .
H00M H 0.514236 0.868194 0.982087 0.041 Uiso 1 1 calc R U . . .
H00N H 0.464305 0.942216 0.871532 0.041 Uiso 1 1 calc R U . . .
C00K C 0.3257(2) 0.77882(15) 0.7188(2) 0.0299(4) Uani 1 1 d . . . . .
H00O H 0.313384 0.788993 0.627226 0.036 Uiso 1 1 calc R U . . .
C00L C 0.2349(2) 0.84163(16) 0.7687(2) 0.0340(5) Uani 1 1 d . . . . .
H00P H 0.213137 0.897780 0.717303 0.041 Uiso 1 1 calc R U . . .
H00Q H 0.154257 0.809129 0.766630 0.041 Uiso 1 1 calc R U . . .
C00M C 0.3110(2) 0.86531(18) 0.9048(2) 0.0398(5) Uani 1 1 d . . . . .
H00R H 0.306360 0.814773 0.962511 0.048 Uiso 1 1 calc R U . . .
H00S H 0.277383 0.921774 0.933067 0.048 Uiso 1 1 calc R U . . .

loop_
_atom_site_aniso_label
_atom_site_aniso_U_11
_atom_site_aniso_U_22
_atom_site_aniso_U_33
_atom_site_aniso_U_23
_atom_site_aniso_U_13
_atom_site_aniso_U_12
S001 0.0202(3) 0.0204(3) 0.0177(3) 0.00201(14) 0.00744(18) 0.00113(15)
O002 0.0321(7) 0.0228(7) 0.0203(6) 0.0028(5) 0.0113(6) 0.0034(5)
O003 0.0218(7) 0.0268(7) 0.0246(7) 0.0030(5) 0.0059(6) 0.0002(5)
O004 0.0263(7) 0.0263(7) 0.0193(6) 0.0037(5) 0.0103(5) 0.0012(5)
N005 0.0402(9) 0.0214(8) 0.0222(8) 0.0031(6) 0.0177(7) 0.0052(7)
N006 0.0252(8) 0.0203(7) 0.0180(7) 0.0022(6) 0.0086(6) 0.0039(6)
N007 0.0281(8) 0.0191(8) 0.0244(8) 0.0020(6) 0.0070(6) 0.0020(6)
C008 0.0217(8) 0.0200(8) 0.0202(8) 0.0009(7) 0.0098(7) 0.0031(7)
C009 0.0254(9) 0.0208(9) 0.0195(8) -0.0016(7) 0.0087(7) -0.0011(7)
C00A 0.0243(9) 0.0222(9) 0.0273(9) -0.0016(7) 0.0118(7) 0.0029(7)
C00B 0.0264(9) 0.0249(9) 0.0216(9) 0.0024(7) 0.0049(7) 0.0012(7)
C00C 0.0277(9) 0.0238(9) 0.0186(8) 0.0017(7) 0.0068(7) 0.0030(7)
C00D 0.0263(9) 0.0257(9) 0.0215(9) -0.0027(7) 0.0058(7) 0.0013(7)
C00E 0.0312(10) 0.0238(9) 0.0243(9) 0.0048(7) 0.0063(8) 0.0006(8)
C00F 0.0251(9) 0.0249(10) 0.0290(9) -0.0005(7) 0.0076(7) 0.0005(7)
C00G 0.0300(10) 0.0231(9) 0.0342(10) -0.0011(8) 0.0111(8) 0.0015(8)
C00H 0.0257(9) 0.0252(10) 0.0344(10) -0.0032(8) 0.0053(8) 0.0017(8)
C00I 0.0317(10) 0.0275(10) 0.0328(10) 0.0018(8) 0.0146(8) -0.0014(8)
C00J 0.0400(11) 0.0233(10) 0.0425(12) -0.0055(9) 0.0185(10) -0.0016(9)
C00K 0.0306(10) 0.0310(11) 0.0301(10) 0.0043(8) 0.0118(8) 0.0015(8)
C00L 0.0301(10) 0.0280(10) 0.0493(13) 0.0054(9) 0.0199(9) 0.0061(8)
C00M 0.0443(13) 0.0411(13) 0.0417(12) -0.0019(10) 0.0246(10) 0.0092(10)

loop_
_atom_type_symbol
_atom_type_description
_atom_type_scat_dispersion_real
_atom_type_scat_dispersion_imag
_atom_type_scat_source
C C 0.0181 0.0091 'International Tables Vol C Tables 4.2.6.8 and 6.1.1.4'
H H 0.0000 0.0000 'International Tables Vol C Tables 4.2.6.8 and 6.1.1.4'
O O 0.0492 0.0322 'International Tables Vol C Tables 4.2.6.8 and 6.1.1.4'
N N 0.0311 0.0180 'International Tables Vol C Tables 4.2.6.8 and 6.1.1.4'
S S 0.3331 0.5567 'International Tables Vol C Tables 4.2.6.8 and 6.1.1.4'

loop_
_geom_angle_atom_site_label_1
_geom_angle_atom_site_label_2
_geom_angle_atom_site_label_3
_geom_angle
_geom_angle_site_symmetry_1
_geom_angle_site_symmetry_3
_geom_angle_publ_flag
O003 S001 O004 119.51(8) . . ?
O003 S001 N006 108.36(8) . . ?
O003 S001 C008 108.93(8) . . ?
O004 S001 N006 103.37(8) . . ?
O004 S001 C008 108.13(8) . . ?
N006 S001 C008 107.94(8) . . ?
N007 N005 H005 119.4 . . ?
C009 N005 H005 119.4 . . ?
C009 N005 N007 121.21(15) . . ?
S001 N006 H006 118.1 . . ?
C009 N006 S001 123.82(13) . . ?
C009 N006 H006 118.1 . . ?
N005 N007 C00F 111.07(15) . . ?
N005 N007 C00H 109.50(15) . . ?
C00F N007 C00H 103.98(15) . . ?
C00B C008 S001 120.19(14) . . ?
C00C C008 S001 118.99(14) . . ?
C00C C008 C00B 120.80(17) . . ?
O002 C009 N005 123.26(16) . . ?
O002 C009 N006 122.50(17) . . ?
N005 C009 N006 114.19(16) . . ?
C00D C00A C00E 118.48(18) . . ?
C00D C00A C00G 120.40(17) . . ?
C00E C00A C00G 121.11(17) . . ?
C008 C00B H00B 120.5 . . ?
C00E C00B C008 119.06(17) . . ?
C00E C00B H00B 120.5 . . ?
C008 C00C H00C 120.5 . . ?
C00D C00C C008 119.06(17) . . ?
C00D C00C H00C 120.5 . . ?
C00A C00D H00D 119.3 . . ?
C00C C00D C00A 121.35(17) . . ?
C00C C00D H00D 119.3 . . ?
C00A C00E H00E 119.4 . . ?
C00B C00E C00A 121.24(18) . . ?
C00B C00E H00E 119.4 . . ?
N007 C00F H00A 110.9 . . ?
N007 C00F H00F 110.9 . . ?
N007 C00F C00K 104.36(16) . . ?
H00A C00F H00F 108.9 . . ?
C00K C00F H00A 110.9 . . ?
C00K C00F H00F 110.9 . . ?
C00A C00G H00G 109.5 . . ?
C00A C00G H00H 109.5 . . ?
C00A C00G H00I 109.5 . . ?
H00G C00G H00H 109.5 . . ?
H00G C00G H00I 109.5 . . ?
H00H C00G H00I 109.5 . . ?
N007 C00H H00J 110.8 . . ?
N007 C00H H00K 110.8 . . ?
N007 C00H C00I 104.96(16) . . ?
H00J C00H H00K 108.8 . . ?
C00I C00H H00J 110.8 . . ?
C00I C00H H00K 110.8 . . ?
C00H C00I H00L 110.8 . . ?
C00H C00I C00J 113.10(18) . . ?
C00H C00I C00K 104.79(16) . . ?
C00J C00I H00L 110.8 . . ?
C00J C00I C00K 106.31(17) . . ?
C00K C00I H00L 110.8 . . ?
C00I C00J H00M 110.9 . . ?
C00I C00J H00N 110.9 . . ?
H00M C00J H00N 109.0 . . ?
C00M C00J C00I 104.10(18) . . ?
C00M C00J H00M 110.9 . . ?
C00M C00J H00N 110.9 . . ?
C00F C00K C00I 104.08(16) . . ?
C00F C00K H00O 111.2 . . ?
C00F C00K C00L 113.93(17) . . ?
C00I C00K H00O 111.2 . . ?
C00L C00K C00I 104.98(17) . . ?
C00L C00K H00O 111.2 . . ?
C00K C00L H00P 110.7 . . ?
C00K C00L H00Q 110.7 . . ?
H00P C00L H00Q 108.8 . . ?
C00M C00L C00K 105.39(17) . . ?
C00M C00L H00P 110.7 . . ?
C00M C00L H00Q 110.7 . . ?
C00J C00M H00R 110.9 . . ?
C00J C00M H00S 110.9 . . ?
C00L C00M C00J 104.26(18) . . ?
C00L C00M H00R 110.9 . . ?
C00L C00M H00S 110.9 . . ?
H00R C00M H00S 108.9 . . ?

loop_
_geom_bond_atom_site_label_1
_geom_bond_atom_site_label_2
_geom_bond_distance
_geom_bond_site_symmetry_2
_geom_bond_publ_flag
S001 O003 1.4268(14) . ?
S001 O004 1.4390(13) . ?
S001 N006 1.6391(15) . ?
S001 C008 1.7605(19) . ?
O002 C009 1.226(2) . ?
N005 H005 0.8600 . ?
N005 N007 1.414(2) . ?
N005 C009 1.347(2) . ?
N006 H006 0.8600 . ?
N006 C009 1.395(2) . ?
N007 C00F 1.471(2) . ?
N007 C00H 1.481(3) . ?
C008 C00B 1.394(3) . ?
C008 C00C 1.389(2) . ?
C00A C00D 1.391(3) . ?
C00A C00E 1.394(3) . ?
C00A C00G 1.504(3) . ?
C00B H00B 0.9300 . ?
C00B C00E 1.385(3) . ?
C00C H00C 0.9300 . ?
C00C C00D 1.387(3) . ?
C00D H00D 0.9300 . ?
C00E H00E 0.9300 . ?
C00F H00A 0.9700 . ?
C00F H00F 0.9700 . ?
C00F C00K 1.520(3) . ?
C00G H00G 0.9600 . ?
C00G H00H 0.9600 . ?
C00G H00I 0.9600 . ?
C00H H00J 0.9700 . ?
C00H H00K 0.9700 . ?
C00H C00I 1.514(3) . ?
C00I H00L 0.9800 . ?
C00I C00J 1.552(3) . ?
C00I C00K 1.567(3) . ?
C00J H00M 0.9700 . ?
C00J H00N 0.9700 . ?
C00J C00M 1.530(3) . ?
C00K H00O 0.9800 . ?
C00K C00L 1.530(3) . ?
C00L H00P 0.9700 . ?
C00L H00Q 0.9700 . ?
C00L C00M 1.511(3) . ?
C00M H00R 0.9700 . ?
C00M H00S 0.9700 . ?

loop_
_geom_torsion_atom_site_label_1
_geom_torsion_atom_site_label_2
_geom_torsion_atom_site_label_3
_geom_torsion_atom_site_label_4
_geom_torsion
_geom_torsion_site_symmetry_1
_geom_torsion_site_symmetry_2
_geom_torsion_site_symmetry_3
_geom_torsion_site_symmetry_4
_geom_torsion_publ_flag
S001 N006 C009 O002 -9.5(3) . . . . ?
S001 N006 C009 N005 172.79(13) . . . . ?
S001 C008 C00B C00E -178.96(15) . . . . ?
S001 C008 C00C C00D 179.56(14) . . . . ?
O003 S001 N006 C009 -49.26(17) . . . . ?
O003 S001 C008 C00B 24.67(17) . . . . ?
O003 S001 C008 C00C -153.90(14) . . . . ?
O004 S001 N006 C009 -177.03(15) . . . . ?
O004 S001 C008 C00B 156.00(15) . . . . ?
O004 S001 C008 C00C -22.58(17) . . . . ?
N005 N007 C00F C00K 159.86(15) . . . . ?
N005 N007 C00H C00I -158.47(16) . . . . ?
N006 S001 C008 C00B -92.79(16) . . . . ?
N006 S001 C008 C00C 88.64(15) . . . . ?
N007 N005 C009 O002 161.25(18) . . . . ?
N007 N005 C009 N006 -21.1(3) . . . . ?
N007 C00F C00K C00I -27.8(2) . . . . ?
N007 C00F C00K C00L -141.57(18) . . . . ?
N007 C00H C00I C00J 136.80(18) . . . . ?
N007 C00H C00I C00K 21.4(2) . . . . ?
C008 S001 N006 C009 68.56(16) . . . . ?
C008 C00B C00E C00A -0.6(3) . . . . ?
C008 C00C C00D C00A -0.6(3) . . . . ?
C009 N005 N007 C00F 138.46(18) . . . . ?
C009 N005 N007 C00H -107.26(19) . . . . ?
C00B C008 C00C C00D 1.0(3) . . . . ?
C00C C008 C00B C00E -0.4(3) . . . . ?
C00D C00A C00E C00B 1.0(3) . . . . ?
C00E C00A C00D C00C -0.4(3) . . . . ?
C00F N007 C00H C00I -39.71(19) . . . . ?
C00F C00K C00L C00M 87.1(2) . . . . ?
C00G C00A C00D C00C 178.96(18) . . . . ?
C00G C00A C00E C00B -178.35(18) . . . . ?
C00H N007 C00F C00K 42.17(19) . . . . ?
C00H C00I C00J C00M -95.0(2) . . . . ?
C00H C00I C00K C00F 3.8(2) . . . . ?
C00H C00I C00K C00L 123.78(18) . . . . ?
C00I C00J C00M C00L -35.8(2) . . . . ?
C00I C00K C00L C00M -26.1(2) . . . . ?
C00J C00I C00K C00F -116.22(18) . . . . ?
C00J C00I C00K C00L 3.8(2) . . . . ?
C00K C00I C00J C00M 19.4(2) . . . . ?
C00K C00L C00M C00J 38.9(2) . . . . ?
